data_7028167
loop_
_publ_author_name
'Hill, Anthony F.'
'Jones, Cameron'
'White, Andrew J. P.'
'Williams, David J.'
'Wilton-Ely, James D. E. T.'

_publ_section_title
;
 Mercuriophosphaalkene-P complexes: crystal structure of
 [Ru{P(&#xE006;CHBut)HgC5H4Fe(\h-C5H5)}Cl2(CO)(PPh3)2]
;
_journal_issue 9
_journal_name_full 'Journal of the Chemical Society, Dalton Transactions'
_journal_page_first 1419
_journal_paper_doi 10.1039/a801513i
_journal_year 1998
_chemical_formula_sum 'C52 H49 Cl2 Fe Hg O P3 Ru'
_chemical_formula_weight 1211.23
_chemical_name_systematic
; 
 ? 
;
_space_group_IT_number 14
_symmetry_cell_setting monoclinic
_symmetry_space_group_name_Hall '-P 2ybc'
_symmetry_space_group_name_H-M 'P 1 21/c 1'
_atom_sites_solution_hydrogens geom
_atom_sites_solution_primary direct
_atom_sites_solution_secondary difmap
_audit_creation_method SHELXL
_cell_angle_alpha 90.00
_cell_angle_beta 99.398(9)
_cell_angle_gamma 90.00
_cell_formula_units_Z 4
_cell_length_a 20.889(2)
_cell_length_b 11.8931(10)
_cell_length_c 19.544(3)
_cell_measurement_reflns_used 28
_cell_measurement_temperature 293(2)
_cell_measurement_theta_max 12.54
_cell_measurement_theta_min 5.06
_cell_volume 4790.2(10)
_computing_cell_refinement 'Siemens XSCANS'
_computing_data_collection 'Siemens XSCANS'
_computing_data_reduction 'Siemens SHELXTL'
_computing_molecular_graphics 'Siemens SHELXTL'
_computing_publication_material 'Siemens SHELXTL'
_computing_structure_refinement 'SHELXL-93 (Sheldrick, 1993)'
_computing_structure_solution 'SHELXS-86 (Sheldrick, 1990)'
_diffrn_ambient_temperature 293(2)
_diffrn_measurement_device 'Siemens P4'
_diffrn_measurement_method '\w scans'
_diffrn_radiation_monochromator graphite
_diffrn_radiation_source 'fine-focus sealed tube'
_diffrn_radiation_type MoK\a
_diffrn_radiation_wavelength 0.71073
_diffrn_reflns_av_R_equivalents 0.0643
_diffrn_reflns_av_sigmaI/netI 0.1518
_diffrn_reflns_limit_h_max 24
_diffrn_reflns_limit_h_min -24
_diffrn_reflns_limit_k_max 0
_diffrn_reflns_limit_k_min -14
_diffrn_reflns_limit_l_max 23
_diffrn_reflns_limit_l_min 0
_diffrn_reflns_number 8617
_diffrn_reflns_theta_max 25.00
_diffrn_reflns_theta_min 1.98
_diffrn_standards_decay_% 12.34
_diffrn_standards_interval_count 97
_diffrn_standards_number 3
_exptl_absorpt_coefficient_mu 4.056
_exptl_absorpt_correction_T_max 0.3613
_exptl_absorpt_correction_T_min 0.2938
_exptl_absorpt_correction_type Semi-empirical
_exptl_crystal_colour Orange
_exptl_crystal_density_diffrn 1.679
_exptl_crystal_description Prisms
_exptl_crystal_F_000 2392
_exptl_crystal_size_max 0.37
_exptl_crystal_size_mid 0.27
_exptl_crystal_size_min 0.13
_refine_diff_density_max 1.328
_refine_diff_density_min -0.724
_refine_diff_density_rms 0.167
_refine_ls_extinction_method none
_refine_ls_goodness_of_fit_all 1.004
_refine_ls_goodness_of_fit_obs 1.083
_refine_ls_matrix_type full
_refine_ls_number_parameters 478
_refine_ls_number_reflns 8335
_refine_ls_number_restraints 0
_refine_ls_restrained_S_all 1.015
_refine_ls_restrained_S_obs 1.083
_refine_ls_R_factor_all 0.1504
_refine_ls_R_factor_obs 0.0699
_refine_ls_shift/esd_max 0.000
_refine_ls_shift/esd_mean 0.000
_refine_ls_structure_factor_coef Fsqd
_refine_ls_weighting_details 'w=1/[\s^2^(Fo^2^)+(0.0463P)^2^+0.0000P] where P=(Fo^2^+2Fc^2^)/3'
_refine_ls_weighting_scheme calc
_refine_ls_wR_factor_all 0.1710
_refine_ls_wR_factor_obs 0.1321
_reflns_number_observed 4513
_reflns_number_total 8346
_reflns_observed_criterion >2sigma(I)
_cod_data_source_file i801513sup1.cif
_cod_data_source_block AFH9703
_cod_depositor_comments
;
The following automatic conversions were performed:

'_symmetry_cell_setting' value 'Monoclinic' changed to 'monoclinic'
according to /home/saulius/struct/CIF-dictionaries/cif_core.dic
dictionary named 'cif_core.dic' version 2.4.2 from 2011-04-26.

Automatic conversion script
Id: cif_fix_values 1891 2012-01-12 08:04:46Z andrius 

The following automatic conversions were performed:

'_refine_ls_weighting_scheme' value 'calc
w=1/[\s^2^(Fo^2^)+(0.0463P)^2^+0.0000P] where P=(Fo^2^+2Fc^2^)/3' was
changed to 'calc'. New tag '_refine_ls_weighting_details' was
created. The value of the new tag was set to
'w=1/[\s^2^(Fo^2^)+(0.0463P)^2^+0.0000P] where P=(Fo^2^+2Fc^2^)/3'.

Automatic conversion script
Id: cif_fix_values 3143 2015-03-26 13:38:13Z robertas 
;
_cod_original_cell_volume 4790.3(9)
_cod_original_sg_symbol_H-M P2(1)/c
_cod_original_formula_sum 'C52 H49 O P3 Cl2 Fe Hg Ru'
_cod_database_code 7028167

loop_
_symmetry_equiv_pos_as_xyz
'x, y, z'
'-x, y+1/2, -z+1/2'
'-x, -y, -z'
'x, -y-1/2, z-1/2'

loop_
_atom_site_aniso_label
_atom_site_aniso_U_11
_atom_site_aniso_U_22
_atom_site_aniso_U_33
_atom_site_aniso_U_23
_atom_site_aniso_U_13
_atom_site_aniso_U_12
Ru 0.0317(5) 0.0326(5) 0.0333(5) 0.0001(4) 0.0065(4) 0.0006(4)
Hg 0.0373(3) 0.0563(4) 0.0560(3) -0.0038(3) 0.0040(2) -0.0086(3)
Fe 0.0466(11) 0.0523(14) 0.0631(14) -0.0033(12) 0.0070(10) -0.0083(10)
P1 0.040(2) 0.036(2) 0.042(2) -0.005(2) 0.0040(14) 0.0003(15)
P2 0.0319(15) 0.032(2) 0.036(2) -0.0001(14) 0.0056(13) 0.0018(13)
P3 0.047(2) 0.035(2) 0.041(2) 0.0017(15) 0.0084(15) 0.0035(14)
Cl1 0.044(2) 0.051(2) 0.060(2) 0.000(2) -0.010(2) 0.000(2)
Cl2 0.047(2) 0.055(2) 0.045(2) 0.001(2) 0.0148(14) -0.0056(15)
C 0.036(7) 0.049(9) 0.054(9) -0.009(7) 0.022(7) -0.006(6)
O 0.077(8) 0.073(9) 0.060(8) -0.005(6) 0.028(7) -0.015(7)
C1 0.047(9) 0.050(10) 0.112(17) -0.003(11) 0.006(10) -0.006(8)
C2 0.052(9) 0.056(11) 0.089(14) -0.017(10) -0.002(9) 0.012(8)
C3 0.075(11) 0.035(9) 0.071(11) -0.011(7) 0.029(9) -0.009(7)
C4 0.081(12) 0.061(11) 0.053(10) -0.005(9) 0.001(9) -0.006(9)
C5 0.039(7) 0.069(10) 0.051(9) -0.001(9) 0.007(6) -0.003(8)
C6 0.096(15) 0.063(11) 0.060(11) -0.031(10) -0.023(11) 0.009(11)
C7 0.068(13) 0.115(22) 0.117(22) -0.053(19) 0.000(14) -0.032(14)
C8 0.142(25) 0.070(15) 0.130(24) -0.047(16) 0.079(22) -0.069(17)
C9 0.101(17) 0.044(11) 0.106(19) 0.016(11) 0.006(15) 0.001(11)
C10 0.091(15) 0.059(12) 0.086(15) -0.020(11) 0.018(12) -0.016(11)
C11 0.046(7) 0.059(9) 0.051(9) -0.011(9) 0.001(6) 0.001(8)
C12 0.068(10) 0.079(14) 0.044(9) -0.015(8) 0.004(8) -0.003(9)
C13 0.091(15) 0.104(17) 0.051(11) -0.003(12) -0.013(10) -0.003(14)
C14 0.059(11) 0.247(42) 0.070(14) -0.067(20) -0.005(10) -0.048(18)
C15 0.140(22) 0.091(18) 0.064(13) -0.019(13) -0.008(14) -0.020(17)
C16 0.055(9) 0.043(9) 0.058(10) -0.016(7) 0.001(8) 0.012(7)
C17 0.089(13) 0.093(16) 0.045(10) -0.020(10) 0.022(9) 0.007(12)
C18 0.092(15) 0.132(23) 0.060(13) -0.045(15) 0.011(11) -0.014(16)
C19 0.086(12) 0.046(10) 0.081(13) -0.012(10) 0.024(10) 0.007(10)
C20 0.089(13) 0.036(9) 0.064(11) -0.020(8) 0.022(10) 0.011(8)
C21 0.035(6) 0.043(7) 0.033(7) -0.005(6) 0.008(5) 0.005(6)
C22 0.031(7) 0.059(9) 0.054(9) 0.009(8) 0.001(6) 0.005(6)
C23 0.040(8) 0.062(11) 0.088(14) -0.017(10) 0.002(8) 0.005(7)
C24 0.053(9) 0.057(11) 0.090(15) -0.019(10) -0.013(10) 0.007(8)
C25 0.100(16) 0.070(13) 0.050(10) 0.004(10) -0.006(10) -0.006(12)
C26 0.062(10) 0.054(10) 0.053(10) -0.005(8) 0.000(8) 0.003(8)
C27 0.025(6) 0.031(7) 0.059(9) 0.003(6) -0.003(6) 0.002(5)
C28 0.045(10) 0.093(17) 0.186(29) 0.072(19) -0.020(14) -0.020(10)
C29 0.078(12) 0.076(13) 0.085(14) 0.015(13) 0.012(10) -0.027(12)
C30 0.062(10) 0.085(15) 0.076(13) 0.019(11) 0.015(9) -0.026(10)
C31 0.055(9) 0.097(16) 0.084(13) -0.011(13) 0.022(9) -0.023(11)
C32 0.079(13) 0.070(13) 0.079(14) 0.022(11) 0.005(11) -0.025(11)
C33 0.042(7) 0.043(8) 0.040(7) -0.002(6) 0.012(6) 0.001(6)
C34 0.056(9) 0.093(14) 0.054(10) 0.019(10) 0.026(8) 0.006(10)
C35 0.075(14) 0.114(20) 0.145(26) 0.042(19) 0.057(16) 0.043(14)
C36 0.123(21) 0.091(17) 0.118(22) 0.031(17) 0.067(19) 0.053(17)
C37 0.167(27) 0.093(16) 0.061(13) -0.006(12) 0.078(16) 0.021(18)
C38 0.074(11) 0.045(9) 0.074(12) 0.007(9) 0.012(9) 0.013(8)
C39 0.080(11) 0.037(7) 0.045(8) -0.011(7) 0.024(8) 0.001(7)
C40 0.088(16) 0.089(17) 0.108(19) -0.050(15) -0.005(14) -0.022(13)
C41 0.091(16) 0.068(14) 0.116(21) -0.023(14) -0.014(15) 0.008(13)
C42 0.098(15) 0.037(9) 0.112(19) 0.011(11) -0.047(15) -0.027(10)
C43 0.086(15) 0.059(12) 0.096(17) 0.003(12) 0.004(13) -0.016(11)
C44 0.057(10) 0.070(12) 0.073(13) -0.015(10) 0.009(9) -0.023(9)
C45 0.063(9) 0.029(7) 0.057(10) 0.005(7) -0.002(8) 0.000(7)
C46 0.053(9) 0.097(14) 0.043(9) 0.018(9) 0.015(7) 0.005(8)
C47 0.087(14) 0.122(20) 0.041(10) 0.015(11) -0.004(10) -0.014(14)
C48 0.087(14) 0.082(15) 0.072(14) 0.040(12) 0.003(11) 0.001(12)
C49 0.080(13) 0.042(10) 0.130(22) 0.037(12) -0.024(14) 0.009(9)
C50 0.073(11) 0.034(9) 0.086(14) 0.012(9) -0.003(10) -0.001(8)
C51 0.048(8) 0.045(8) 0.049(9) 0.008(7) -0.001(7) -0.002(6)

loop_
_atom_site_label
_atom_site_type_symbol
_atom_site_fract_x
_atom_site_fract_y
_atom_site_fract_z
_atom_site_U_iso_or_equiv
_atom_site_thermal_displace_type
_atom_site_occupancy
_atom_site_calc_flag
_atom_site_refinement_flags
Ru Ru 0.18910(5) 0.13419(9) 0.31096(6) 0.0324(2) Uani 1 d .
Hg Hg 0.37808(3) 0.18151(6) 0.35221(4) 0.0503(2) Uani 1 d .
Fe Fe 0.54012(11) 0.3010(2) 0.34937(14) 0.0542(6) Uani 1 d .
P1 P 0.2774(2) 0.1673(3) 0.3934(2) 0.0394(8) Uani 1 d .
P2 P 0.2095(2) -0.0647(3) 0.3081(2) 0.0334(7) Uani 1 d .
P3 P 0.1663(2) 0.3334(3) 0.3084(2) 0.0408(8) Uani 1 d .
Cl1 Cl 0.0953(2) 0.1087(3) 0.2188(2) 0.0538(10) Uani 1 d .
Cl2 Cl 0.2669(2) 0.1551(3) 0.2293(2) 0.0481(8) Uani 1 d .
C C 0.1360(7) 0.1118(13) 0.3754(8) 0.045(3) Uani 1 d .
O O 0.1048(7) 0.0970(12) 0.4171(7) 0.068(3) Uani 1 d .
C1 C 0.5236(8) 0.1325(17) 0.3592(13) 0.071(6) Uani 1 d .
H1A H 0.5253(8) 0.0925(17) 0.4003(13) 0.085 Uiso 1 calc R
C2 C 0.5766(9) 0.1515(15) 0.3252(11) 0.067(5) Uani 1 d .
H2A H 0.6191(9) 0.1288(15) 0.3406(11) 0.081 Uiso 1 calc R
C3 C 0.5544(9) 0.2106(13) 0.2642(10) 0.059(4) Uani 1 d .
H3A H 0.5790(9) 0.2323(13) 0.2308(10) 0.070 Uiso 1 calc R
C4 C 0.4882(10) 0.2307(17) 0.2630(10) 0.066(5) Uani 1 d .
H4A H 0.4615(10) 0.2700(17) 0.2283(10) 0.080 Uiso 1 calc R
C5 C 0.4675(7) 0.1826(18) 0.3220(8) 0.053(4) Uani 1 d .
C6 C 0.5583(11) 0.3753(18) 0.4446(11) 0.077(6) Uani 1 d .
H6A H 0.5587(11) 0.3383(18) 0.4866(11) 0.092 Uiso 1 calc R
C7 C 0.6101(12) 0.3879(26) 0.4113(17) 0.102(9) Uani 1 d .
H7A H 0.6519(12) 0.3621(26) 0.4273(17) 0.122 Uiso 1 calc R
C8 C 0.5916(16) 0.4427(21) 0.3525(17) 0.107(11) Uani 1 d .
H8A H 0.6177(16) 0.4595(21) 0.3195(17) 0.129 Uiso 1 calc R
C9 C 0.5236(13) 0.4723(17) 0.3482(15) 0.085(7) Uani 1 d .
H9A H 0.4981(13) 0.5136(17) 0.3136(15) 0.102 Uiso 1 calc R
C10 C 0.5052(12) 0.4260(17) 0.4063(13) 0.078(6) Uani 1 d .
H10A H 0.4637(12) 0.4285(17) 0.4178(13) 0.094 Uiso 1 calc R
C11 C 0.2775(7) 0.1806(16) 0.4795(8) 0.053(4) Uani 1 d .
H11A H 0.2371(7) 0.1680(16) 0.4920(8) 0.063 Uiso 1 calc R
C12 C 0.3278(9) 0.2078(17) 0.5385(9) 0.064(5) Uani 1 d .
C13 C 0.3250(11) 0.1264(23) 0.5988(10) 0.085(7) Uani 1 d .
H13A H 0.3583(11) 0.1456(23) 0.6369(10) 0.127 Uiso 1 calc R
H13B H 0.3317(11) 0.0510(23) 0.5840(10) 0.127 Uiso 1 calc R
H13C H 0.2833(11) 0.1318(23) 0.6131(10) 0.127 Uiso 1 calc R
C14 C 0.3976(10) 0.2085(32) 0.5226(12) 0.127(14) Uani 1 d .
H14A H 0.4273(10) 0.2270(32) 0.5640(12) 0.190 Uiso 1 calc R
H14B H 0.4011(10) 0.2634(32) 0.4874(12) 0.190 Uiso 1 calc R
H14C H 0.4080(10) 0.1355(32) 0.5066(12) 0.190 Uiso 1 calc R
C15 C 0.3110(14) 0.3294(23) 0.5639(12) 0.101(8) Uani 1 d .
H15A H 0.3427(14) 0.3512(23) 0.6028(12) 0.152 Uiso 1 calc R
H15B H 0.2688(14) 0.3283(23) 0.5773(12) 0.152 Uiso 1 calc R
H15C H 0.3112(14) 0.3823(23) 0.5268(12) 0.152 Uiso 1 calc R
C16 C 0.1970(5) -0.0813(7) 0.1621(5) 0.053(4) Uani 1 d G
H16A H 0.1854(5) -0.0057(7) 0.1607(5) 0.064 Uiso 1 calc R
C17 C 0.1967(7) -0.1404(11) 0.1006(4) 0.074(6) Uani 1 d G
H17A H 0.1848(10) -0.1043(15) 0.0582(5) 0.089 Uiso 1 calc R
C18 C 0.2141(7) -0.2533(11) 0.1026(5) 0.094(8) Uani 1 d G
H18A H 0.2139(10) -0.2928(15) 0.0615(6) 0.113 Uiso 1 calc R
C19 C 0.2318(6) -0.3071(8) 0.1660(6) 0.070(5) Uani 1 d G
H19A H 0.2434(9) -0.3827(8) 0.1673(9) 0.084 Uiso 1 calc R
C20 C 0.2321(6) -0.2480(8) 0.2274(5) 0.062(5) Uani 1 d G
H20A H 0.2439(9) -0.2840(11) 0.2699(6) 0.074 Uiso 1 calc R
C21 C 0.2147(5) -0.1351(8) 0.2255(4) 0.037(3) Uani 1 d G
C22 C 0.3434(4) -0.0953(9) 0.3271(4) 0.049(4) Uani 1 d G
H22A H 0.3383(4) -0.0862(9) 0.2793(4) 0.059 Uiso 1 calc R
C23 C 0.4051(4) -0.1057(10) 0.3657(6) 0.065(5) Uani 1 d G
H23A H 0.4414(4) -0.1035(15) 0.3437(8) 0.077 Uiso 1 calc R
C24 C 0.4127(4) -0.1192(11) 0.4372(6) 0.069(5) Uani 1 d G
H24A H 0.4541(5) -0.1262(16) 0.4631(8) 0.083 Uiso 1 calc R
C25 C 0.3586(6) -0.1224(11) 0.4701(4) 0.076(6) Uani 1 d G
H25A H 0.3637(8) -0.1315(16) 0.5180(4) 0.091 Uiso 1 calc R
C26 C 0.2968(5) -0.1120(10) 0.4315(5) 0.057(4) Uani 1 d G
H26A H 0.2606(6) -0.1141(15) 0.4535(7) 0.069 Uiso 1 calc R
C27 C 0.2892(3) -0.0985(9) 0.3600(5) 0.039(3) Uani 1 d G
C28 C 0.1663(4) -0.2499(10) 0.3822(8) 0.112(11) Uani 1 d G
H28A H 0.2098(4) -0.2686(10) 0.3951(8) 0.135 Uiso 1 calc R
C29 C 0.1185(6) -0.3174(10) 0.4027(8) 0.080(6) Uani 1 d G
H29A H 0.1301(8) -0.3813(13) 0.4293(11) 0.096 Uiso 1 calc R
C30 C 0.0535(5) -0.2895(11) 0.3834(7) 0.074(6) Uani 1 d G
H30A H 0.0215(6) -0.3347(15) 0.3971(10) 0.089 Uiso 1 calc R
C31 C 0.0362(4) -0.1941(12) 0.3436(8) 0.077(6) Uani 1 d G
H31A H -0.0073(4) -0.1754(16) 0.3306(11) 0.093 Uiso 1 calc R
C32 C 0.0840(5) -0.1266(9) 0.3231(7) 0.077(6) Uani 1 d G
H32A H 0.0724(7) -0.0627(12) 0.2964(10) 0.092 Uiso 1 calc R
C33 C 0.1490(4) -0.1545(9) 0.3424(6) 0.041(3) Uani 1 d G
C34 C 0.0418(5) 0.3690(13) 0.3399(5) 0.066(5) Uani 1 d G
H34A H 0.0290(5) 0.3701(13) 0.2920(5) 0.079 Uiso 1 calc R
C35 C -0.0044(4) 0.3748(14) 0.3834(8) 0.107(10) Uani 1 d G
H35A H -0.0482(4) 0.3797(21) 0.3647(11) 0.128 Uiso 1 calc R
C36 C 0.0148(7) 0.3732(14) 0.4549(8) 0.105(10) Uani 1 d G
H36A H -0.0162(9) 0.3771(21) 0.4841(10) 0.126 Uiso 1 calc R
C37 C 0.0802(8) 0.3659(13) 0.4829(5) 0.101(9) Uani 1 d G
H37A H 0.0931(11) 0.3649(20) 0.5307(5) 0.121 Uiso 1 calc R
C38 C 0.1265(5) 0.3602(11) 0.4393(6) 0.064(5) Uani 1 d G
H38A H 0.1703(6) 0.3553(17) 0.4580(8) 0.077 Uiso 1 calc R
C39 C 0.1073(5) 0.3617(10) 0.3678(5) 0.052(4) Uani 1 d G
C40 C 0.2466(7) 0.4933(12) 0.3922(7) 0.097(8) Uani 1 d G
H40A H 0.2160(7) 0.4927(12) 0.4218(7) 0.117 Uiso 1 calc R
C41 C 0.3013(8) 0.5612(11) 0.4070(7) 0.095(8) Uani 1 d G
H41A H 0.3072(11) 0.6060(16) 0.4466(9) 0.114 Uiso 1 calc R
C42 C 0.3470(6) 0.5620(10) 0.3628(8) 0.089(9) Uani 1 d G
H42A H 0.3836(7) 0.6074(14) 0.3727(11) 0.107 Uiso 1 calc R
C43 C 0.3381(6) 0.4950(12) 0.3037(7) 0.081(6) Uani 1 d G
H43A H 0.3687(8) 0.4956(18) 0.2741(10) 0.098 Uiso 1 calc R
C44 C 0.2834(6) 0.4272(10) 0.2889(6) 0.067(5) Uani 1 d G
H44A H 0.2775(9) 0.3823(15) 0.2494(7) 0.080 Uiso 1 calc R
C45 C 0.2377(5) 0.4263(9) 0.3332(6) 0.051(4) Uani 1 d G
C46 C 0.1389(6) 0.3539(9) 0.1630(5) 0.063(5) Uani 1 d G
H46A H 0.1603(6) 0.2855(9) 0.1621(5) 0.076 Uiso 1 calc R
C47 C 0.1131(7) 0.4067(13) 0.1012(4) 0.085(7) Uani 1 d G
H47A H 0.1172(10) 0.3737(18) 0.0590(5) 0.102 Uiso 1 calc R
C48 C 0.0811(7) 0.5090(12) 0.1024(6) 0.082(7) Uani 1 d G
H48A H 0.0638(10) 0.5444(17) 0.0611(7) 0.098 Uiso 1 calc R
C49 C 0.0749(6) 0.5585(8) 0.1655(8) 0.089(8) Uani 1 d G
H49A H 0.0535(9) 0.6269(10) 0.1663(11) 0.106 Uiso 1 calc R
C50 C 0.1008(6) 0.5056(9) 0.2273(6) 0.067(5) Uani 1 d G
H50A H 0.0967(9) 0.5387(12) 0.2695(7) 0.080 Uiso 1 calc R
C51 C 0.1328(5) 0.4033(8) 0.2260(4) 0.048(4) Uani 1 d G

loop_
_atom_type_symbol
_atom_type_description
_atom_type_scat_dispersion_real
_atom_type_scat_dispersion_imag
_atom_type_scat_source
C C 0.0033 0.0016 'International Tables Vol C Tables 4.2.6.8 and 6.1.1.4'
H H 0.0000 0.0000 'International Tables Vol C Tables 4.2.6.8 and 6.1.1.4'
O O 0.0106 0.0060 'International Tables Vol C Tables 4.2.6.8 and 6.1.1.4'
P P 0.1023 0.0942 'International Tables Vol C Tables 4.2.6.8 and 6.1.1.4'
Cl Cl 0.1484 0.1585 'International Tables Vol C Tables 4.2.6.8 and 6.1.1.4'
Fe Fe 0.3463 0.8444 'International Tables Vol C Tables 4.2.6.8 and 6.1.1.4'
Ru Ru -1.2594 0.8363 'International Tables Vol C Tables 4.2.6.8 and 6.1.1.4'
Hg Hg -2.3894 9.2266 'International Tables Vol C Tables 4.2.6.8 and 6.1.1.4'

loop_
_geom_angle_atom_site_label_1
_geom_angle_atom_site_label_2
_geom_angle_atom_site_label_3
_geom_angle
C Ru P1 92.9(5)
C Ru P2 90.1(5)
P1 Ru P2 93.48(13)
C Ru P3 91.0(5)
P1 Ru P3 88.83(13)
P2 Ru P3 177.37(14)
C Ru Cl1 89.2(5)
P1 Ru Cl1 176.7(2)
P2 Ru Cl1 89.09(13)
P3 Ru Cl1 88.56(13)
C Ru Cl2 175.7(5)
P1 Ru Cl2 84.10(14)
P2 Ru Cl2 86.92(13)
P3 Ru Cl2 92.07(13)
Cl1 Ru Cl2 93.95(15)
C5 Hg P1 175.2(5)
C8 Fe C2 121.9(10)
C8 Fe C7 38.4(12)
C2 Fe C7 109.1(10)
C8 Fe C4 125.8(12)
C2 Fe C4 67.3(8)
C7 Fe C4 160.6(11)
C8 Fe C6 65.6(11)
C2 Fe C6 125.0(8)
C7 Fe C6 39.1(10)
C4 Fe C6 158.6(9)
C8 Fe C3 108.6(9)
C2 Fe C3 40.2(8)
C7 Fe C3 124.6(10)
C4 Fe C3 40.2(8)
C6 Fe C3 160.2(8)
C8 Fe C1 157.2(12)
C2 Fe C1 40.2(8)
C7 Fe C1 124.1(12)
C4 Fe C1 66.4(9)
C6 Fe C1 110.3(10)
C3 Fe C1 67.1(8)
C8 Fe C10 67.1(10)
C2 Fe C10 160.3(10)
C7 Fe C10 66.0(10)
C4 Fe C10 123.9(9)
C6 Fe C10 39.1(9)
C3 Fe C10 158.6(9)
C1 Fe C10 125.2(9)
C8 Fe C9 41.9(11)
C2 Fe C9 159.1(10)
C7 Fe C9 66.8(12)
C4 Fe C9 109.3(10)
C6 Fe C9 65.7(10)
C3 Fe C9 123.8(9)
C1 Fe C9 159.3(9)
C10 Fe C9 38.8(10)
C8 Fe C5 161.6(13)
C2 Fe C5 68.3(7)
C7 Fe C5 158.0(11)
C4 Fe C5 40.4(7)
C6 Fe C5 123.3(9)
C3 Fe C5 68.4(7)
C1 Fe C5 39.9(7)
C10 Fe C5 108.7(8)
C9 Fe C5 123.5(9)
C11 P1 Ru 126.1(5)
C11 P1 Hg 118.3(5)
Ru P1 Hg 115.6(2)
C21 P2 C27 101.9(5)
C21 P2 C33 101.3(5)
C27 P2 C33 106.3(5)
C21 P2 Ru 120.3(4)
C27 P2 Ru 110.4(4)
C33 P2 Ru 115.1(4)
C51 P3 C45 97.7(6)
C51 P3 C39 105.6(5)
C45 P3 C39 108.4(5)
C51 P3 Ru 120.4(4)
C45 P3 Ru 115.5(4)
C39 P3 Ru 108.3(4)
O C Ru 177.6(15)
C2 C1 C5 110.1(20)
C2 C1 Fe 68.8(11)
C5 C1 Fe 71.1(12)
C3 C2 C1 108.1(17)
C3 C2 Fe 70.9(10)
C1 C2 Fe 71.0(11)
C2 C3 C4 106.8(17)
C2 C3 Fe 69.0(11)
C4 C3 Fe 69.4(10)
C3 C4 C5 110.4(17)
C3 C4 Fe 70.4(11)
C5 C4 Fe 71.4(11)
C1 C5 C4 104.6(16)
C1 C5 Hg 124.8(14)
C4 C5 Hg 130.6(14)
C1 C5 Fe 69.0(10)
C4 C5 Fe 68.2(10)
Hg C5 Fe 126.4(9)
C7 C6 C10 109.0(25)
C7 C6 Fe 69.8(13)
C10 C6 Fe 71.3(12)
C8 C7 C6 109.2(26)
C8 C7 Fe 69.7(14)
C6 C7 Fe 71.1(12)
C7 C8 C9 108.2(24)
C7 C8 Fe 71.9(14)
C9 C8 Fe 71.6(12)
C10 C9 C8 105.0(24)
C10 C9 Fe 70.4(13)
C8 C9 Fe 66.5(12)
C9 C10 C6 108.5(24)
C9 C10 Fe 70.8(14)
C6 C10 Fe 69.6(12)
C12 C11 P1 133.6(13)
C11 C12 C13 110.7(17)
C11 C12 C14 115.0(15)
C13 C12 C14 108.4(20)
C11 C12 C15 106.2(17)
C13 C12 C15 107.3(18)
C14 C12 C15 108.9(21)
C17 C16 C21 120.0
C18 C17 C16 120.0
C19 C18 C17 120.0
C18 C19 C20 120.0
C19 C20 C21 120.0
C20 C21 C16 120.0
C20 C21 P2 117.9(6)
C16 C21 P2 121.9(6)
C23 C22 C27 120.0
C24 C23 C22 120.0
C23 C24 C25 120.0
C24 C25 C26 120.0
C25 C26 C27 120.0
C26 C27 C22 120.0
C26 C27 P2 121.5(6)
C22 C27 P2 118.0(6)
C29 C28 C33 120.0
C30 C29 C28 120.0
C31 C30 C29 120.0
C32 C31 C30 120.0
C31 C32 C33 120.0
C32 C33 C28 120.0
C32 C33 P2 117.1(6)
C28 C33 P2 122.8(6)
C35 C34 C39 120.0
C36 C35 C34 120.0
C35 C36 C37 120.0
C38 C37 C36 120.0
C39 C38 C37 120.0
C38 C39 C34 120.0
C38 C39 P3 121.0(7)
C34 C39 P3 118.5(7)
C41 C40 C45 120.0
C42 C41 C40 120.0
C43 C42 C41 120.0
C42 C43 C44 120.0
C45 C44 C43 120.0
C44 C45 C40 120.0
C44 C45 P3 116.6(7)
C40 C45 P3 123.4(7)
C47 C46 C51 120.0
C48 C47 C46 120.0
C47 C48 C49 120.0
C50 C49 C48 120.0
C49 C50 C51 120.0
C50 C51 C46 120.0
C50 C51 P3 119.6(6)
C46 C51 P3 120.4(6)

loop_
_geom_bond_atom_site_label_1
_geom_bond_atom_site_label_2
_geom_bond_distance
Ru C 1.829(14)
Ru P1 2.277(4)
Ru P2 2.405(4)
Ru P3 2.416(4)
Ru Cl1 2.454(4)
Ru Cl2 2.469(4)
Hg C5 2.049(15)
Hg P1 2.377(4)
Fe C8 2.00(2)
Fe C2 2.02(2)
Fe C7 2.02(2)
Fe C4 2.03(2)
Fe C6 2.04(2)
Fe C3 2.04(2)
Fe C1 2.05(2)
Fe C10 2.06(2)
Fe C9 2.07(2)
Fe C5 2.07(2)
P1 C11 1.69(2)
P2 C21 1.838(8)
P2 C27 1.848(8)
P2 C33 1.860(8)
P3 C51 1.845(8)
P3 C45 1.855(9)
P3 C39 1.857(9)
C O 1.14(2)
C1 C2 1.40(3)
C1 C5 1.41(2)
C2 C3 1.40(3)
C3 C4 1.40(3)
C4 C5 1.42(3)
C6 C7 1.36(4)
C6 C10 1.37(3)
C7 C8 1.32(4)
C8 C9 1.45(4)
C9 C10 1.37(3)
C11 C12 1.47(2)
C12 C13 1.53(3)
C12 C14 1.54(3)
C12 C15 1.59(3)
C16 C17 1.39
C16 C21 1.39
C17 C18 1.39
C18 C19 1.39
C19 C20 1.39
C20 C21 1.39
C22 C23 1.39
C22 C27 1.39
C23 C24 1.39
C24 C25 1.39
C25 C26 1.39
C26 C27 1.39
C28 C29 1.39
C28 C33 1.39
C29 C30 1.39
C30 C31 1.39
C31 C32 1.39
C32 C33 1.39
C34 C35 1.39
C34 C39 1.39
C35 C36 1.39
C36 C37 1.39
C37 C38 1.39
C38 C39 1.39
C40 C41 1.39
C40 C45 1.39
C41 C42 1.39
C42 C43 1.39
C43 C44 1.39
C44 C45 1.39
C46 C47 1.39
C46 C51 1.39
C47 C48 1.39
C48 C49 1.39
C49 C50 1.39
C50 C51 1.39
